data_4120522
loop_
_publ_author_name
'Kim, Hyun Jin'
'Ajitha, Manjaly J.'
'Lee, Yongjae'
'Ryu, Jaeyune'
'Kim, Jin'
'Lee, Yunho'
'Jung, Yousung'
'Chang, Sukbok'

_publ_section_title
;
 Hydrogen-Bond-Assisted Controlled C-H Functionalization via Adaptive
 Recognition of a Purine Directing Group.
;
_journal_issue 3
_journal_name_full 'Journal of the American Chemical Society'
_journal_page_first 1132
_journal_page_last 1140
_journal_paper_doi 10.1021/ja4118472
_journal_volume 136
_journal_year 2014
_chemical_formula_moiety 'C20 H18 N6 O2'
_chemical_formula_sum 'C20 H18 N6 O2'
_chemical_formula_weight 374.40
_chemical_name_systematic
; 
 ? 
;
_space_group_IT_number 14
_symmetry_cell_setting monoclinic
_symmetry_space_group_name_Hall '-P 2ybc'
_symmetry_space_group_name_H-M 'P 1 21/c 1'
_atom_sites_solution_hydrogens geom
_atom_sites_solution_primary direct
_atom_sites_solution_secondary difmap
_audit_creation_method SHELXTL
_cell_angle_alpha 90.00
_cell_angle_beta 104.288(4)
_cell_angle_gamma 90.00
_cell_formula_units_Z 4
_cell_length_a 12.439(2)
_cell_length_b 10.0614(17)
_cell_length_c 14.778(2)
_cell_measurement_reflns_used 2426
_cell_measurement_temperature 200(2)
_cell_measurement_theta_max 24.92
_cell_measurement_theta_min 2.47
_cell_volume 1792.3(5)
_computing_cell_refinement 'Bruker SMART'
_computing_data_collection 'Bruker SMART'
_computing_data_reduction 'Bruker SAINT'
_computing_molecular_graphics 'Bruker SHELXTL'
_computing_publication_material 'Bruker SHELXTL'
_computing_structure_refinement 'Bruker SHELXTL'
_computing_structure_solution 'Bruker SHELXTL'
_diffrn_ambient_temperature 200(2)
_diffrn_measured_fraction_theta_full 0.997
_diffrn_measured_fraction_theta_max 0.997
_diffrn_measurement_device_type 'CCD area detector'
_diffrn_measurement_method 'phi and omega scans'
_diffrn_radiation_monochromator graphite
_diffrn_radiation_source 'fine-focus sealed tube'
_diffrn_radiation_type MoK\a
_diffrn_radiation_wavelength 0.71073
_diffrn_reflns_av_R_equivalents 0.0518
_diffrn_reflns_av_sigmaI/netI 0.0869
_diffrn_reflns_limit_h_max 15
_diffrn_reflns_limit_h_min -14
_diffrn_reflns_limit_k_max 12
_diffrn_reflns_limit_k_min -12
_diffrn_reflns_limit_l_max 18
_diffrn_reflns_limit_l_min -15
_diffrn_reflns_number 11023
_diffrn_reflns_theta_full 26.05
_diffrn_reflns_theta_max 26.05
_diffrn_reflns_theta_min 1.69
_exptl_absorpt_coefficient_mu 0.095
_exptl_absorpt_correction_type none
_exptl_crystal_colour yellow
_exptl_crystal_density_diffrn 1.388
_exptl_crystal_density_method 'not measured'
_exptl_crystal_description block
_exptl_crystal_F_000 784
_exptl_crystal_size_max 0.28
_exptl_crystal_size_mid 0.18
_exptl_crystal_size_min 0.11
_refine_diff_density_max 0.309
_refine_diff_density_min -0.342
_refine_diff_density_rms 0.055
_refine_ls_extinction_method none
_refine_ls_goodness_of_fit_ref 0.863
_refine_ls_hydrogen_treatment constr
_refine_ls_matrix_type full
_refine_ls_number_parameters 255
_refine_ls_number_reflns 3537
_refine_ls_number_restraints 0
_refine_ls_restrained_S_all 0.863
_refine_ls_R_factor_all 0.1122
_refine_ls_R_factor_gt 0.0485
_refine_ls_shift/su_max 0.000
_refine_ls_shift/su_mean 0.000
_refine_ls_structure_factor_coef Fsqd
_refine_ls_weighting_details 'calc w=1/[\s^2^(Fo^2^)+(0.0769P)^2^+0.0000P] where P=(Fo^2^+2Fc^2^)/3'
_refine_ls_weighting_scheme calc
_refine_ls_wR_factor_gt 0.1117
_refine_ls_wR_factor_ref 0.1583
_reflns_number_gt 1691
_reflns_number_total 3537
_reflns_threshold_expression >2sigma(I)
_cod_data_source_file ja4118472_si_003.cif
_cod_data_source_block V1
_cod_depositor_comments
;
The following automatic conversions were performed:

'_symmetry_cell_setting' value 'Monoclinic' changed to 'monoclinic'
according to
/usr/data/users/saulius/automatic-downloads/current/ACS/lib/dictionaries/cif_core.dic
dictionary named 'cif_core.dic' version 2.4.2 from 2011-04-26.

Automatic conversion script
Id: cif_fix_values 2281 2013-09-26 08:29:07Z andrius 
;
_cod_original_cell_volume 1792.2(5)
_cod_original_sg_symbol_H-M P2(1)/c
_cod_database_code 4120522

loop_
_symmetry_equiv_pos_as_xyz
'x, y, z'
'-x, y+1/2, -z+1/2'
'-x, -y, -z'
'x, -y-1/2, z-1/2'

loop_
_atom_site_label
_atom_site_type_symbol
_atom_site_fract_x
_atom_site_fract_y
_atom_site_fract_z
_atom_site_U_iso_or_equiv
_atom_site_adp_type
_atom_site_occupancy
_atom_site_symmetry_multiplicity
_atom_site_calc_flag
_atom_site_refinement_flags
C1 C 0.2251(2) 0.2994(3) 0.29094(18) 0.0350(7) Uani 1 1 d .
N1 N 0.1441(2) 0.3267(2) 0.21396(16) 0.0418(6) Uani 1 1 d .
C2 C 0.1408(3) 0.4454(3) 0.1718(2) 0.0490(8) Uani 1 1 d .
H2 H 0.0813 0.4577 0.1182 0.059 Uiso 1 1 calc R
N2 N 0.2089(2) 0.5474(2) 0.19471(17) 0.0456(7) Uani 1 1 d .
C3 C 0.2890(2) 0.5192(3) 0.27163(19) 0.0375(7) Uani 1 1 d .
C4 C 0.3015(2) 0.4023(3) 0.32388(18) 0.0344(7) Uani 1 1 d .
N3 N 0.3925(2) 0.4157(2) 0.39991(16) 0.0421(6) Uani 1 1 d .
C5 C 0.4307(3) 0.5355(3) 0.3900(2) 0.0453(8) Uani 1 1 d .
H5 H 0.4940 0.5715 0.4325 0.054 Uiso 1 1 calc R
N4 N 0.37269(19) 0.6035(2) 0.31451(16) 0.0389(6) Uani 1 1 d .
C6 C 0.3985(3) 0.7316(3) 0.2763(2) 0.0506(8) Uani 1 1 d .
H6 H 0.3276 0.7818 0.2535 0.061 Uiso 1 1 calc R
C7 C 0.4479(3) 0.7071(3) 0.1946(2) 0.0756(12) Uani 1 1 d .
H7A H 0.5183 0.6593 0.2158 0.113 Uiso 1 1 calc R
H7B H 0.4612 0.7923 0.1671 0.113 Uiso 1 1 calc R
H7C H 0.3965 0.6537 0.1476 0.113 Uiso 1 1 calc R
C8 C 0.4749(3) 0.8137(3) 0.3515(3) 0.0748(11) Uani 1 1 d .
H8A H 0.4427 0.8218 0.4054 0.112 Uiso 1 1 calc R
H8B H 0.4840 0.9024 0.3269 0.112 Uiso 1 1 calc R
H8C H 0.5474 0.7701 0.3707 0.112 Uiso 1 1 calc R
C9 C 0.2257(2) 0.1670(3) 0.33502(18) 0.0367(7) Uani 1 1 d .
C10 C 0.3021(3) 0.1439(3) 0.42080(19) 0.0472(8) Uani 1 1 d .
H10 H 0.3547 0.2110 0.4461 0.057 Uiso 1 1 calc R
C11 C 0.3032(3) 0.0269(3) 0.4696(2) 0.0570(9) Uani 1 1 d .
H11 H 0.3560 0.0142 0.5275 0.068 Uiso 1 1 calc R
C12 C 0.2273(3) -0.0720(3) 0.4341(2) 0.0552(9) Uani 1 1 d .
H12 H 0.2267 -0.1519 0.4683 0.066 Uiso 1 1 calc R
C13 C 0.1529(3) -0.0543(3) 0.3495(2) 0.0482(8) Uani 1 1 d .
H13 H 0.1018 -0.1234 0.3254 0.058 Uiso 1 1 calc R
C14 C 0.1501(2) 0.0628(3) 0.2975(2) 0.0403(7) Uani 1 1 d .
N5 N 0.0707(2) 0.0813(2) 0.21453(16) 0.0454(7) Uani 1 1 d .
H5A H 0.1049 0.1345 0.1794 0.054 Uiso 1 1 d R
C15 C 0.0148(2) -0.0144(3) 0.15183(19) 0.0382(7) Uani 1 1 d .
C16 C -0.0832(2) 0.0266(3) 0.08975(18) 0.0387(7) Uani 1 1 d .
H16 H -0.1117 0.1132 0.0944 0.046 Uiso 1 1 calc R
C17 C -0.1383(2) -0.0598(3) 0.0215(2) 0.0404(7) Uani 1 1 d .
C18 C -0.1022(3) -0.1874(3) 0.0127(2) 0.0483(8) Uani 1 1 d .
H18 H -0.1424 -0.2458 -0.0340 0.058 Uiso 1 1 calc R
C19 C -0.0052(3) -0.2272(3) 0.0745(2) 0.0491(8) Uani 1 1 d .
H19 H 0.0221 -0.3144 0.0698 0.059 Uiso 1 1 calc R
C20 C 0.0527(3) -0.1429(3) 0.1426(2) 0.0447(8) Uani 1 1 d .
H20 H 0.1195 -0.1727 0.1839 0.054 Uiso 1 1 calc R
N6 N -0.2400(2) -0.0128(3) -0.04414(19) 0.0521(7) Uani 1 1 d .
O1 O -0.2886(2) -0.0890(3) -0.10526(16) 0.0762(8) Uani 1 1 d .
O2 O -0.2718(2) 0.1008(2) -0.03504(16) 0.0715(7) Uani 1 1 d .

loop_
_atom_site_aniso_label
_atom_site_aniso_U_11
_atom_site_aniso_U_22
_atom_site_aniso_U_33
_atom_site_aniso_U_23
_atom_site_aniso_U_13
_atom_site_aniso_U_12
C1 0.0369(17) 0.0344(15) 0.0345(16) -0.0007(13) 0.0103(13) 0.0008(13)
N1 0.0468(16) 0.0319(13) 0.0414(15) 0.0017(11) 0.0010(12) 0.0010(11)
C2 0.056(2) 0.0342(17) 0.0475(19) 0.0029(14) -0.0042(15) -0.0024(16)
N2 0.0484(17) 0.0329(14) 0.0495(17) -0.0002(11) 0.0004(13) -0.0032(12)
C3 0.0417(19) 0.0308(15) 0.0404(18) -0.0041(13) 0.0106(15) -0.0017(14)
C4 0.0348(17) 0.0339(16) 0.0341(16) -0.0039(13) 0.0078(13) 0.0016(13)
N3 0.0364(15) 0.0431(15) 0.0439(15) 0.0012(11) 0.0048(12) -0.0062(12)
C5 0.045(2) 0.0479(19) 0.0408(19) -0.0010(15) 0.0072(15) -0.0071(16)
N4 0.0384(15) 0.0352(13) 0.0413(15) 0.0015(11) 0.0066(12) -0.0060(11)
C6 0.0380(19) 0.0351(17) 0.072(2) 0.0065(15) 0.0012(17) -0.0044(14)
C7 0.087(3) 0.072(2) 0.069(3) 0.017(2) 0.020(2) -0.030(2)
C8 0.070(3) 0.045(2) 0.100(3) -0.0061(19) 0.002(2) -0.0151(18)
C9 0.0385(18) 0.0353(16) 0.0350(17) -0.0019(13) 0.0064(14) -0.0006(13)
C10 0.055(2) 0.0398(17) 0.0438(19) 0.0010(14) 0.0053(16) -0.0054(15)
C11 0.067(2) 0.050(2) 0.044(2) 0.0092(16) -0.0038(16) -0.0091(18)
C12 0.072(3) 0.0435(19) 0.045(2) 0.0122(15) 0.0067(18) -0.0077(17)
C13 0.057(2) 0.0378(17) 0.047(2) 0.0045(14) 0.0086(17) -0.0092(15)
C14 0.0439(19) 0.0383(17) 0.0378(18) 0.0000(13) 0.0086(15) -0.0010(14)
N5 0.0480(17) 0.0382(14) 0.0454(16) 0.0028(12) 0.0030(13) -0.0115(12)
C15 0.0392(18) 0.0327(16) 0.0433(18) 0.0012(13) 0.0113(14) -0.0064(14)
C16 0.0409(19) 0.0342(15) 0.0416(18) 0.0005(13) 0.0112(14) -0.0044(14)
C17 0.0376(18) 0.0434(18) 0.0412(18) 0.0031(14) 0.0117(14) -0.0066(14)
C18 0.061(2) 0.0400(18) 0.047(2) -0.0064(15) 0.0176(17) -0.0136(16)
C19 0.065(2) 0.0331(16) 0.052(2) 0.0031(15) 0.0191(18) -0.0009(16)
C20 0.050(2) 0.0373(17) 0.0453(19) 0.0053(15) 0.0093(15) -0.0014(15)
N6 0.0348(16) 0.0666(19) 0.0542(18) -0.0021(15) 0.0097(13) -0.0122(15)
O1 0.0582(17) 0.099(2) 0.0615(17) -0.0256(15) -0.0032(13) -0.0116(14)
O2 0.0559(17) 0.0605(16) 0.0879(19) 0.0010(14) -0.0016(13) 0.0056(13)

loop_
_atom_type_symbol
_atom_type_description
_atom_type_scat_dispersion_real
_atom_type_scat_dispersion_imag
_atom_type_scat_source
C C 0.0033 0.0016 'International Tables Vol C Tables 4.2.6.8 and 6.1.1.4'
H H 0.0000 0.0000 'International Tables Vol C Tables 4.2.6.8 and 6.1.1.4'
N N 0.0061 0.0033 'International Tables Vol C Tables 4.2.6.8 and 6.1.1.4'
O O 0.0106 0.0060 'International Tables Vol C Tables 4.2.6.8 and 6.1.1.4'

loop_
_geom_angle_atom_site_label_1
_geom_angle_atom_site_label_2
_geom_angle_atom_site_label_3
_geom_angle
N1 C1 C4 116.2(2)
N1 C1 C9 118.4(2)
C4 C1 C9 125.4(3)
C2 N1 C1 120.2(2)
N2 C2 N1 128.9(3)
N2 C2 H2 115.5
N1 C2 H2 115.5
C2 N2 C3 110.3(2)
N2 C3 N4 125.5(2)
N2 C3 C4 127.2(3)
N4 C3 C4 107.3(2)
N3 C4 C3 108.9(2)
N3 C4 C1 134.1(3)
C3 C4 C1 117.1(3)
C5 N3 C4 104.0(2)
N3 C5 N4 114.9(3)
N3 C5 H5 122.6
N4 C5 H5 122.6
C5 N4 C3 104.9(2)
C5 N4 C6 129.4(2)
C3 N4 C6 125.2(2)
N4 C6 C7 109.6(2)
N4 C6 C8 110.6(3)
C7 C6 C8 111.8(3)
N4 C6 H6 108.3
C7 C6 H6 108.3
C8 C6 H6 108.3
C6 C7 H7A 109.5
C6 C7 H7B 109.5
H7A C7 H7B 109.5
C6 C7 H7C 109.5
H7A C7 H7C 109.5
H7B C7 H7C 109.5
C6 C8 H8A 109.5
C6 C8 H8B 109.5
H8A C8 H8B 109.5
C6 C8 H8C 109.5
H8A C8 H8C 109.5
H8B C8 H8C 109.5
C10 C9 C14 117.7(2)
C10 C9 C1 118.3(2)
C14 C9 C1 123.9(2)
C11 C10 C9 122.1(3)
C11 C10 H10 119.0
C9 C10 H10 119.0
C10 C11 C12 119.9(3)
C10 C11 H11 120.1
C12 C11 H11 120.1
C13 C12 C11 119.8(3)
C13 C12 H12 120.1
C11 C12 H12 120.1
C12 C13 C14 121.9(3)
C12 C13 H13 119.1
C14 C13 H13 119.1
N5 C14 C13 120.9(3)
N5 C14 C9 120.3(2)
C13 C14 C9 118.7(3)
C14 N5 C15 128.7(2)
C14 N5 H5A 104.5
C15 N5 H5A 104.5
C20 C15 C16 118.1(3)
C20 C15 N5 125.4(3)
C16 C15 N5 116.3(2)
C17 C16 C15 119.4(3)
C17 C16 H16 120.3
C15 C16 H16 120.3
C18 C17 C16 122.8(3)
C18 C17 N6 119.0(3)
C16 C17 N6 118.1(3)
C17 C18 C19 117.4(3)
C17 C18 H18 121.3
C19 C18 H18 121.3
C20 C19 C18 121.3(3)
C20 C19 H19 119.3
C18 C19 H19 119.3
C19 C20 C15 120.9(3)
C19 C20 H20 119.5
C15 C20 H20 119.5
O1 N6 O2 123.4(3)
O1 N6 C17 118.2(3)
O2 N6 C17 118.4(3)

loop_
_geom_bond_atom_site_label_1
_geom_bond_atom_site_label_2
_geom_bond_distance
C1 N1 1.349(3)
C1 C4 1.409(4)
C1 C9 1.483(4)
N1 C2 1.342(3)
C2 N2 1.320(3)
C2 H2 0.9500
N2 C3 1.344(3)
C3 N4 1.371(3)
C3 C4 1.394(4)
C4 N3 1.391(3)
N3 C5 1.316(3)
C5 N4 1.355(3)
C5 H5 0.9500
N4 C6 1.474(3)
C6 C7 1.504(5)
C6 C8 1.516(4)
C6 H6 1.0000
C7 H7A 0.9800
C7 H7B 0.9800
C7 H7C 0.9800
C8 H8A 0.9800
C8 H8B 0.9800
C8 H8C 0.9800
C9 C10 1.403(4)
C9 C14 1.426(4)
C10 C11 1.379(4)
C10 H10 0.9500
C11 C12 1.382(4)
C11 H11 0.9500
C12 C13 1.371(4)
C12 H12 0.9500
C13 C14 1.403(4)
C13 H13 0.9500
C14 N5 1.384(3)
N5 C15 1.397(3)
N5 H5A 0.9200
C15 C20 1.394(4)
C15 C16 1.395(4)
C16 C17 1.379(4)
C16 H16 0.9500
C17 C18 1.377(4)
C17 N6 1.470(4)
C18 C19 1.380(4)
C18 H18 0.9500
C19 C20 1.376(4)
C19 H19 0.9500
C20 H20 0.9500
N6 O1 1.224(3)
N6 O2 1.227(3)

loop_
_geom_torsion_atom_site_label_1
_geom_torsion_atom_site_label_2
_geom_torsion_atom_site_label_3
_geom_torsion_atom_site_label_4
_geom_torsion
C4 C1 N1 C2 1.5(4)
C9 C1 N1 C2 -179.8(3)
C1 N1 C2 N2 0.3(5)
N1 C2 N2 C3 -0.4(5)
C2 N2 C3 N4 -179.5(3)
C2 N2 C3 C4 -1.3(4)
N2 C3 C4 N3 -177.7(3)
N4 C3 C4 N3 0.8(3)
N2 C3 C4 C1 3.0(4)
N4 C3 C4 C1 -178.6(2)
N1 C1 C4 N3 178.0(3)
C9 C1 C4 N3 -0.5(5)
N1 C1 C4 C3 -2.8(4)
C9 C1 C4 C3 178.6(2)
C3 C4 N3 C5 -0.7(3)
C1 C4 N3 C5 178.4(3)
C4 N3 C5 N4 0.5(3)
N3 C5 N4 C3 0.0(3)
N3 C5 N4 C6 -172.3(3)
N2 C3 N4 C5 178.0(3)
C4 C3 N4 C5 -0.5(3)
N2 C3 N4 C6 -9.3(4)
C4 C3 N4 C6 172.2(2)
C5 N4 C6 C7 99.9(3)
C3 N4 C6 C7 -70.9(4)
C5 N4 C6 C8 -23.8(4)
C3 N4 C6 C8 165.4(3)
N1 C1 C9 C10 -172.9(3)
C4 C1 C9 C10 5.7(4)
N1 C1 C9 C14 4.4(4)
C4 C1 C9 C14 -177.0(3)
C14 C9 C10 C11 -1.9(4)
C1 C9 C10 C11 175.5(3)
C9 C10 C11 C12 -0.1(5)
C10 C11 C12 C13 1.5(5)
C11 C12 C13 C14 -0.9(5)
C12 C13 C14 N5 -176.7(3)
C12 C13 C14 C9 -1.1(5)
C10 C9 C14 N5 178.0(3)
C1 C9 C14 N5 0.8(4)
C10 C9 C14 C13 2.5(4)
C1 C9 C14 C13 -174.8(3)
C13 C14 N5 C15 -27.2(5)
C9 C14 N5 C15 157.3(3)
C14 N5 C15 C20 -23.5(5)
C14 N5 C15 C16 161.0(3)
C20 C15 C16 C17 -0.6(4)
N5 C15 C16 C17 175.3(2)
C15 C16 C17 C18 1.5(4)
C15 C16 C17 N6 -178.7(2)
C16 C17 C18 C19 -1.4(4)
N6 C17 C18 C19 178.8(3)
C17 C18 C19 C20 0.4(4)
C18 C19 C20 C15 0.4(4)
C16 C15 C20 C19 -0.3(4)
N5 C15 C20 C19 -175.8(3)
C18 C17 N6 O1 -0.7(4)
C16 C17 N6 O1 179.4(3)
C18 C17 N6 O2 179.5(3)
C16 C17 N6 O2 -0.4(4)
